data_7157656
loop_
_publ_author_name
'Kletskov, Alexey V.'
'Zatykina, Anastasya D.'
'Grudova, Mariya V.'
'Sinelshchikova, Anna A.'
'Grigoriev, Mikhail S.'
'Zaytsev, Vladimir P.'
'Gil, Diego M.'
'Novikov, Roman A.'
'Zubkov, Fedor I.'
'Frontera, Antonio'

_publ_section_title
;
 Raise the anchor! Synthesis, X-ray and NMR characterization of
 1,3,5-triazinanes with an axial tert-butyl group.
;
_journal_issue 41
_journal_name_full 'Organic &amp; biomolecular chemistry'
_journal_page_first 8386
_journal_page_last 8394
_journal_paper_doi 10.1039/d0ob01201g
_journal_volume 18
_journal_year 2020
_chemical_formula_moiety 'C19 H23 I2 N3 O4 S2'
_chemical_formula_sum 'C19 H23 I2 N3 O4 S2'
_chemical_formula_weight 675.32
_space_group_crystal_system orthorhombic
_space_group_IT_number 62
_space_group_name_Hall '-P 2ac 2n'
_space_group_name_H-M_alt 'P n m a'
_atom_sites_solution_hydrogens geom
_audit_creation_method SHELXL-2018/3
_audit_update_record
;
2019-12-03 deposited with the CCDC.	2020-08-12 downloaded from the CCDC.
;
_cell_angle_alpha 90
_cell_angle_beta 90
_cell_angle_gamma 90
_cell_formula_units_Z 4
_cell_length_a 15.4193(4)
_cell_length_b 24.5788(7)
_cell_length_c 6.1039(2)
_cell_measurement_reflns_used 9837
_cell_measurement_temperature 100(2)
_cell_measurement_theta_max 34.94
_cell_measurement_theta_min 3.44
_cell_volume 2313.30(12)
_computing_structure_refinement 'SHELXL-2018/3 (Sheldrick, 2018)'
_diffrn_ambient_temperature 100(2)
_diffrn_measured_fraction_theta_full 0.996
_diffrn_measured_fraction_theta_max 0.998
_diffrn_measurement_device_type 'Bruker KAPPA APEX II area-detector diffractometer'
_diffrn_radiation_type MoK\a
_diffrn_radiation_wavelength 0.71073
_diffrn_reflns_av_R_equivalents 0.0325
_diffrn_reflns_av_unetI/netI 0.0157
_diffrn_reflns_Laue_measured_fraction_full 0.996
_diffrn_reflns_Laue_measured_fraction_max 0.998
_diffrn_reflns_limit_h_max 24
_diffrn_reflns_limit_h_min -24
_diffrn_reflns_limit_k_max 39
_diffrn_reflns_limit_k_min -39
_diffrn_reflns_limit_l_max 7
_diffrn_reflns_limit_l_min -9
_diffrn_reflns_number 57033
_diffrn_reflns_point_group_measured_fraction_full 0.996
_diffrn_reflns_point_group_measured_fraction_max 0.998
_diffrn_reflns_theta_full 25.242
_diffrn_reflns_theta_max 34.996
_diffrn_reflns_theta_min 3.955
_exptl_absorpt_coefficient_mu 2.930
_exptl_absorpt_correction_T_max 0.651
_exptl_absorpt_correction_T_min 0.484
_exptl_absorpt_correction_type multi-scan
_exptl_absorpt_process_details 'SADABS (Bruker, 2008)'
_exptl_crystal_colour colourless
_exptl_crystal_density_diffrn 1.939
_exptl_crystal_description fragment
_exptl_crystal_F_000 1312
_exptl_crystal_recrystallization_method 'Re-crystallisation from solvent: DMSO-d6'
_exptl_crystal_size_max 0.400
_exptl_crystal_size_mid 0.320
_exptl_crystal_size_min 0.160
_refine_diff_density_max 0.551
_refine_diff_density_min -0.938
_refine_diff_density_rms 0.088
_refine_ls_extinction_method none
_refine_ls_goodness_of_fit_ref 1.198
_refine_ls_hydrogen_treatment constr
_refine_ls_matrix_type full
_refine_ls_number_parameters 142
_refine_ls_number_reflns 5176
_refine_ls_number_restraints 0
_refine_ls_restrained_S_all 1.198
_refine_ls_R_factor_all 0.0303
_refine_ls_R_factor_gt 0.0253
_refine_ls_shift/su_max 0.003
_refine_ls_shift/su_mean 0.000
_refine_ls_structure_factor_coef Fsqd
_refine_ls_weighting_details 'w=1/[\s^2^(Fo^2^)+(0.0145P)^2^+2.2020P] where P=(Fo^2^+2Fc^2^)/3'
_refine_ls_weighting_scheme calc
_refine_ls_wR_factor_gt 0.0523
_refine_ls_wR_factor_ref 0.0543
_reflns_Friedel_coverage 0.000
_reflns_number_gt 4646
_reflns_number_total 5176
_reflns_threshold_expression 'I > 2\s(I)'
_cod_data_source_file d0ob01201g3.cif
_cod_data_source_block ak118_lt
_cod_depositor_comments 'Adding full bibliography for 7157649--7157656.cif.'
_cod_database_code 7157656
_shelx_shelxl_version_number 2018/3
_shelx_space_group_comment
;
The symmetry employed for this shelxl refinement is uniquely defined
by the following loop, which should always be used as a source of
symmetry information in preference to the above space-group names.
They are only intended as comments.
;
_shelx_estimated_absorpt_t_min 0.387
_shelx_estimated_absorpt_t_max 0.651

loop_
_space_group_symop_operation_xyz
'x, y, z'
'-x+1/2, -y, z+1/2'
'-x, y+1/2, -z'
'x+1/2, -y+1/2, -z+1/2'
'-x, -y, -z'
'x-1/2, y, -z-1/2'
'x, -y-1/2, z'
'-x-1/2, y-1/2, z-1/2'

loop_
_atom_site_label
_atom_site_type_symbol
_atom_site_fract_x
_atom_site_fract_y
_atom_site_fract_z
_atom_site_U_iso_or_equiv
_atom_site_adp_type
_atom_site_occupancy
_atom_site_site_symmetry_order
_atom_site_calc_flag
_atom_site_refinement_flags_posn
_atom_site_refinement_flags_adp
_atom_site_refinement_flags_occupancy
_atom_site_disorder_assembly
_atom_site_disorder_group
I1 I 0.66785(2) 0.47517(2) 0.81732(2) 0.02315(3) Uani 1 1 d . . . . .
S1 S 0.35100(3) 0.35333(2) 0.27679(7) 0.02246(8) Uani 1 1 d . . . . .
O1 O 0.27354(9) 0.38525(6) 0.2962(3) 0.0367(4) Uani 1 1 d . . . . .
O2 O 0.38452(9) 0.33861(6) 0.0659(2) 0.0299(3) Uani 1 1 d . . . . .
N1 N 0.23614(12) 0.250000 0.6579(3) 0.0204(3) Uani 1 2 d S T P . .
N3 N 0.33171(9) 0.29723(6) 0.4065(3) 0.0228(3) Uani 1 1 d . . . . .
C2 C 0.28841(12) 0.29780(9) 0.6258(3) 0.0296(4) Uani 1 1 d . . . . .
H2A H 0.333065 0.299739 0.742072 0.036 Uiso 1 1 calc R U . . .
H2B H 0.251382 0.330571 0.637822 0.036 Uiso 1 1 calc R U . . .
C4 C 0.38811(14) 0.250000 0.3780(4) 0.0219(4) Uani 1 2 d S T P . .
H4A H 0.414492 0.250000 0.230099 0.026 Uiso 1 2 calc R U P . .
H4B H 0.435026 0.250000 0.488705 0.026 Uiso 1 2 calc R U P . .
C5 C 0.14547(13) 0.250000 0.5700(4) 0.0166(3) Uani 1 2 d S T P . .
C6 C 0.13995(15) 0.250000 0.3196(4) 0.0242(4) Uani 1 2 d S T P . .
H6A H 0.078940 0.250000 0.274558 0.036 Uiso 1 2 calc R U P . .
H6B H 0.168684 0.282555 0.261924 0.036 Uiso 0.5 1 calc R U P . .
H6C H 0.168683 0.217445 0.261924 0.036 Uiso 0.5 1 calc R U P . .
C7 C 0.09929(13) 0.30007(7) 0.6614(3) 0.0284(4) Uani 1 1 d . . . . .
H7A H 0.039609 0.301095 0.606330 0.043 Uiso 1 1 calc R U . . .
H7B H 0.098590 0.298266 0.821762 0.043 Uiso 1 1 calc R U . . .
H7C H 0.130039 0.332982 0.614671 0.043 Uiso 1 1 calc R U . . .
C8 C 0.43478(9) 0.38810(6) 0.4172(3) 0.0173(2) Uani 1 1 d . . . . .
C9 C 0.41714(9) 0.41326(7) 0.6159(3) 0.0203(3) Uani 1 1 d . . . . .
H9A H 0.359974 0.413022 0.673942 0.024 Uiso 1 1 calc R U . . .
C10 C 0.48382(9) 0.43876(6) 0.7290(3) 0.0188(3) Uani 1 1 d . . . . .
H10A H 0.472830 0.455909 0.865676 0.023 Uiso 1 1 calc R U . . .
C11 C 0.56687(9) 0.43897(6) 0.6403(3) 0.0159(2) Uani 1 1 d . . . . .
C12 C 0.58458(9) 0.41479(7) 0.4399(3) 0.0201(3) Uani 1 1 d . . . . .
H12A H 0.641400 0.415923 0.379936 0.024 Uiso 1 1 calc R U . . .
C13 C 0.51757(10) 0.38880(7) 0.3283(3) 0.0201(3) Uani 1 1 d . . . . .
H13A H 0.528515 0.371607 0.191646 0.024 Uiso 1 1 calc R U . . .

loop_
_atom_site_aniso_label
_atom_site_aniso_U_11
_atom_site_aniso_U_22
_atom_site_aniso_U_33
_atom_site_aniso_U_23
_atom_site_aniso_U_13
_atom_site_aniso_U_12
I1 0.01538(4) 0.02474(5) 0.02931(6) -0.00374(4) -0.00438(4) -0.00459(3)
S1 0.01858(15) 0.02163(17) 0.0272(2) -0.00385(15) -0.00796(14) -0.00275(13)
O1 0.0201(5) 0.0292(6) 0.0607(10) -0.0091(7) -0.0171(6) 0.0026(5)
O2 0.0378(7) 0.0326(7) 0.0195(6) -0.0010(5) -0.0086(5) -0.0100(5)
N1 0.0182(7) 0.0307(10) 0.0124(8) 0.000 -0.0025(6) 0.000
N3 0.0206(6) 0.0202(6) 0.0277(7) -0.0066(5) 0.0048(5) -0.0056(5)
C2 0.0240(7) 0.0402(10) 0.0246(8) -0.0180(7) 0.0024(6) -0.0114(7)
C4 0.0154(8) 0.0266(10) 0.0238(10) 0.000 -0.0008(7) 0.000
C5 0.0164(8) 0.0178(8) 0.0155(9) 0.000 -0.0005(7) 0.000
C6 0.0170(8) 0.0391(13) 0.0166(9) 0.000 -0.0051(7) 0.000
C7 0.0308(8) 0.0252(8) 0.0292(9) -0.0039(7) 0.0013(7) 0.0078(6)
C8 0.0153(5) 0.0169(6) 0.0196(7) -0.0012(5) -0.0037(5) -0.0017(4)
C9 0.0135(5) 0.0241(7) 0.0234(7) -0.0050(6) 0.0005(5) -0.0024(5)
C10 0.0157(6) 0.0215(6) 0.0193(7) -0.0043(5) 0.0011(5) -0.0022(5)
C11 0.0132(5) 0.0154(6) 0.0192(6) 0.0011(5) -0.0021(4) -0.0016(4)
C12 0.0147(5) 0.0228(7) 0.0228(7) -0.0020(6) 0.0021(5) -0.0024(5)
C13 0.0203(6) 0.0222(7) 0.0177(7) -0.0031(5) 0.0010(5) -0.0012(5)

loop_
_atom_type_symbol
_atom_type_description
_atom_type_scat_dispersion_real
_atom_type_scat_dispersion_imag
_atom_type_scat_source
C C 0.0033 0.0016 'International Tables Vol C Tables 4.2.6.8 and 6.1.1.4'
H H 0.0000 0.0000 'International Tables Vol C Tables 4.2.6.8 and 6.1.1.4'
N N 0.0061 0.0033 'International Tables Vol C Tables 4.2.6.8 and 6.1.1.4'
O O 0.0106 0.0060 'International Tables Vol C Tables 4.2.6.8 and 6.1.1.4'
S S 0.1246 0.1234 'International Tables Vol C Tables 4.2.6.8 and 6.1.1.4'
I I -0.4742 1.8119 'International Tables Vol C Tables 4.2.6.8 and 6.1.1.4'

loop_
_geom_angle_atom_site_label_1
_geom_angle_atom_site_label_2
_geom_angle_atom_site_label_3
_geom_angle
_geom_angle_site_symmetry_1
_geom_angle_site_symmetry_3
_geom_angle_publ_flag
O2 S1 O1 120.85(9) . . ?
O2 S1 N3 106.90(8) . . ?
O1 S1 N3 105.83(9) . . ?
O2 S1 C8 107.07(8) . . ?
O1 S1 C8 107.67(8) . . ?
N3 S1 C8 107.97(8) . . ?
C2 N1 C2 109.6(2) 7_565 . ?
C2 N1 C5 118.32(12) 7_565 . ?
C2 N1 C5 118.32(12) . . ?
C4 N3 C2 112.34(17) . . ?
C4 N3 S1 120.62(12) . . ?
C2 N3 S1 120.81(12) . . ?
N1 C2 N3 111.37(14) . . ?
N1 C2 H2A 109.4 . . ?
N3 C2 H2A 109.4 . . ?
N1 C2 H2B 109.4 . . ?
N3 C2 H2B 109.4 . . ?
H2A C2 H2B 108.0 . . ?
N3 C4 N3 105.23(17) 7_565 . ?
N3 C4 H4A 110.7 7_565 . ?
N3 C4 H4A 110.7 . . ?
N3 C4 H4B 110.7 7_565 . ?
N3 C4 H4B 110.7 . . ?
H4A C4 H4B 108.8 . . ?
N1 C5 C7 107.73(13) . . ?
N1 C5 C7 107.73(13) . 7_565 ?
C7 C5 C7 107.4(2) . 7_565 ?
N1 C5 C6 114.18(18) . . ?
C7 C5 C6 109.79(13) . . ?
C7 C5 C6 109.79(13) 7_565 . ?
C5 C6 H6A 109.5 . . ?
C5 C6 H6B 109.5 . . ?
H6A C6 H6B 109.5 . . ?
C5 C6 H6C 109.5 . . ?
H6A C6 H6C 109.5 . . ?
H6B C6 H6C 109.5 . . ?
C5 C7 H7A 109.5 . . ?
C5 C7 H7B 109.5 . . ?
H7A C7 H7B 109.5 . . ?
C5 C7 H7C 109.5 . . ?
H7A C7 H7C 109.5 . . ?
H7B C7 H7C 109.5 . . ?
C13 C8 C9 121.11(14) . . ?
C13 C8 S1 119.20(12) . . ?
C9 C8 S1 119.67(11) . . ?
C10 C9 C8 119.37(14) . . ?
C10 C9 H9A 120.3 . . ?
C8 C9 H9A 120.3 . . ?
C9 C10 C11 119.35(14) . . ?
C9 C10 H10A 120.3 . . ?
C11 C10 H10A 120.3 . . ?
C12 C11 C10 121.56(13) . . ?
C12 C11 I1 119.40(10) . . ?
C10 C11 I1 119.03(11) . . ?
C11 C12 C13 118.81(14) . . ?
C11 C12 H12A 120.6 . . ?
C13 C12 H12A 120.6 . . ?
C8 C13 C12 119.78(14) . . ?
C8 C13 H13A 120.1 . . ?
C12 C13 H13A 120.1 . . ?

loop_
_geom_bond_atom_site_label_1
_geom_bond_atom_site_label_2
_geom_bond_distance
_geom_bond_site_symmetry_2
_geom_bond_publ_flag
I1 C11 2.0939(14) . ?
S1 O2 1.4338(15) . ?
S1 O1 1.4338(14) . ?
S1 N3 1.6178(15) . ?
S1 C8 1.7704(15) . ?
N1 C2 1.438(2) 7_565 ?
N1 C2 1.438(2) . ?
N1 C5 1.497(3) . ?
N3 C4 1.4609(19) . ?
N3 C2 1.496(2) . ?
C2 H2A 0.9900 . ?
C2 H2B 0.9900 . ?
C4 H4A 0.9900 . ?
C4 H4B 0.9900 . ?
C5 C7 1.527(2) . ?
C5 C7 1.527(2) 7_565 ?
C5 C6 1.531(3) . ?
C6 H6A 0.9800 . ?
C6 H6B 0.9800 . ?
C6 H6C 0.9800 . ?
C7 H7A 0.9800 . ?
C7 H7B 0.9800 . ?
C7 H7C 0.9800 . ?
C8 C13 1.387(2) . ?
C8 C9 1.388(2) . ?
C9 C10 1.388(2) . ?
C9 H9A 0.9500 . ?
C10 C11 1.390(2) . ?
C10 H10A 0.9500 . ?
C11 C12 1.387(2) . ?
C12 C13 1.393(2) . ?
C12 H12A 0.9500 . ?
C13 H13A 0.9500 . ?

loop_
_geom_hbond_atom_site_label_D
_geom_hbond_atom_site_label_H
_geom_hbond_atom_site_label_A
_geom_hbond_distance_DH
_geom_hbond_distance_HA
_geom_hbond_distance_DA
_geom_hbond_angle_DHA
_geom_hbond_site_symmetry_A
_geom_hbond_publ_flag
C2 H2A O2 0.99 2.33 3.228(2) 149.7 1_556 yes
C12 H12A O1 0.95 2.42 3.331(2) 159.6 6_656 yes

loop_
_geom_torsion_atom_site_label_1
_geom_torsion_atom_site_label_2
_geom_torsion_atom_site_label_3
_geom_torsion_atom_site_label_4
_geom_torsion
_geom_torsion_site_symmetry_1
_geom_torsion_site_symmetry_2
_geom_torsion_site_symmetry_3
_geom_torsion_site_symmetry_4
_geom_torsion_publ_flag
O2 S1 N3 C4 35.47(17) . . . . ?
O1 S1 N3 C4 165.51(15) . . . . ?
C8 S1 N3 C4 -79.43(16) . . . . ?
O2 S1 N3 C2 -174.40(13) . . . . ?
O1 S1 N3 C2 -44.37(15) . . . . ?
C8 S1 N3 C2 70.70(14) . . . . ?
C2 N1 C2 N3 55.1(3) 7_565 . . . ?
C5 N1 C2 N3 -84.6(2) . . . . ?
C4 N3 C2 N1 -59.5(2) . . . . ?
S1 N3 C2 N1 148.15(14) . . . . ?
C2 N3 C4 N3 58.6(2) . . . 7_565 ?
S1 N3 C4 N3 -148.95(10) . . . 7_565 ?
C2 N1 C5 C7 169.65(16) 7_565 . . . ?
C2 N1 C5 C7 -54.1(2) . . . . ?
C2 N1 C5 C7 54.1(2) 7_565 . . 7_565 ?
C2 N1 C5 C7 -169.65(16) . . . 7_565 ?
C2 N1 C5 C6 -68.13(15) 7_565 . . . ?
C2 N1 C5 C6 68.13(15) . . . . ?
O2 S1 C8 C13 -9.38(15) . . . . ?
O1 S1 C8 C13 -140.74(14) . . . . ?
N3 S1 C8 C13 105.42(14) . . . . ?
O2 S1 C8 C9 171.86(13) . . . . ?
O1 S1 C8 C9 40.50(16) . . . . ?
N3 S1 C8 C9 -73.35(14) . . . . ?
C13 C8 C9 C10 -1.1(2) . . . . ?
S1 C8 C9 C10 177.69(13) . . . . ?
C8 C9 C10 C11 0.5(2) . . . . ?
C9 C10 C11 C12 0.7(2) . . . . ?
C9 C10 C11 I1 -177.88(12) . . . . ?
C10 C11 C12 C13 -1.3(2) . . . . ?
I1 C11 C12 C13 177.26(12) . . . . ?
C9 C8 C13 C12 0.4(2) . . . . ?
S1 C8 C13 C12 -178.31(12) . . . . ?
C11 C12 C13 C8 0.8(2) . . . . ?
